data_4334541
loop_
_publ_author_name
'Kartik Chandra Mondal'
'Prinson P. Samuel'
'Mykyta Tretiakov'
'Amit Pratap Singh'
'Herbert W. Roesky'
'A. Claudia St\"uckl'
'Benedikt Niep\"otter'
'Elena Carl'
'Hilke Wolf'
'Regine Herbst-Irmer'
'Dietmar Stalke'

_publ_contact_author_address
;University of G\"ottingen
Institut f\"ur Anorganische Chemie 
Tammannstra\&se 4
D-37077 G\"ottingen
Germany
;
_publ_contact_author_email bniepoe@gwdg.de
_publ_contact_author_fax '+49 551 393459''
_publ_contact_author_name 'Benedikt Niep\"otter'
_publ_contact_author_phone '+49 551 393073'
_publ_section_title
;
 Easy Access to Silicon(0) and Silicon(II) Compounds
;
_journal_name_full 'Inorganic Chemistry'
_journal_page_first 4736
_journal_page_last 4743
_journal_paper_doi 10.1021/ic400357p
_journal_volume 52
_journal_year 2013
_chemical_formula_moiety 'C46 H70 Cl2 N2 Si, 0.5(C6 H14)'
_chemical_formula_sum 'C49 H77 Cl2 N2 Si'
_chemical_formula_weight 793.11
_chemical_name_systematic
;
 ?
;
_space_group_crystal_system monoclinic
_space_group_IT_number 14
_space_group_name_Hall '-P 2yn'
_space_group_name_H-M_alt 'P 1 21/n 1'
_symmetry_space_group_name_Hall '-P 2yn'
_symmetry_space_group_name_H-M 'P 1 21/n 1'
_atom_sites_solution_hydrogens geom
_audit_creation_method SHELXL-2012
_cell_angle_alpha 90
_cell_angle_beta 93.19(2)
_cell_angle_gamma 90
_cell_formula_units_Z 4
_cell_length_a 13.155(2)
_cell_length_b 16.641(3)
_cell_length_c 20.634(2)
_cell_measurement_reflns_used 5170
_cell_measurement_temperature 101(2)
_cell_measurement_theta_max 24.9075
_cell_measurement_theta_min 2.247
_cell_volume 4510.0(12)
_computing_cell_refinement 'SAINT v7.68a'
_computing_data_collection 'APEX2 v2.2012.2-0'
_computing_data_reduction 'SAINT v7.68a'
_computing_molecular_graphics 'XSHELL in SHELXTL-97'
_computing_publication_material 'XSHELL in SHELXTL-97'
_computing_structure_refinement 'SHELXL-2012 (Sheldrick, 2012)'
_computing_structure_solution 'SHELXS in SHELXTL Version 2008/4'
_diffrn_ambient_temperature 101(2)
_diffrn_measured_fraction_theta_full 1.000
_diffrn_measured_fraction_theta_max 0.999
_diffrn_measurement_device_type 'Bruker Smart APEX II Ultra'
_diffrn_measurement_method 'omega scans'
_diffrn_radiation_type MoK\a
_diffrn_radiation_wavelength 0.71073
_diffrn_reflns_av_R_equivalents 0.0579
_diffrn_reflns_av_unetI/netI 0.0503
_diffrn_reflns_Laue_measured_fraction_full 1.000
_diffrn_reflns_Laue_measured_fraction_max 0.999
_diffrn_reflns_limit_h_max 15
_diffrn_reflns_limit_h_min -15
_diffrn_reflns_limit_k_max 19
_diffrn_reflns_limit_k_min -17
_diffrn_reflns_limit_l_max 24
_diffrn_reflns_limit_l_min -24
_diffrn_reflns_number 34456
_diffrn_reflns_point_group_measured_fraction_full 1.000
_diffrn_reflns_point_group_measured_fraction_max 0.999
_diffrn_reflns_theta_full 25.000
_diffrn_reflns_theta_max 25.131
_diffrn_reflns_theta_min 1.573
_diffrn_source 'rotating anode (TXS)'
_exptl_absorpt_coefficient_mu 0.205
_exptl_absorpt_correction_T_max 1.0000
_exptl_absorpt_correction_T_min 0.8934
_exptl_absorpt_correction_type multi-scan
_exptl_absorpt_process_details 'SADABS-2012/1, Sheldrick, Goettingen'
_exptl_crystal_colour blue
_exptl_crystal_density_diffrn 1.168
_exptl_crystal_description block
_exptl_crystal_F_000 1732
_exptl_crystal_size_max 0.100
_exptl_crystal_size_mid 0.050
_exptl_crystal_size_min 0.050
_refine_diff_density_max 0.276
_refine_diff_density_min -0.310
_refine_diff_density_rms 0.047
_refine_ls_extinction_coef 0.00059(15)
_refine_ls_extinction_expression Fc^*^=kFc[1+0.001xFc^2^\l^3^/sin(2\q)]^-1/4^
_refine_ls_extinction_method SHELXL
_refine_ls_goodness_of_fit_ref 1.007
_refine_ls_hydrogen_treatment constr
_refine_ls_matrix_type full
_refine_ls_number_parameters 622
_refine_ls_number_reflns 8062
_refine_ls_number_restraints 796
_refine_ls_restrained_S_all 0.996
_refine_ls_R_factor_all 0.0684
_refine_ls_R_factor_gt 0.0402
_refine_ls_shift/su_max 0.001
_refine_ls_shift/su_mean 0.000
_refine_ls_structure_factor_coef Fsqd
_refine_ls_weighting_details
;
 w=1/[\s^2^(Fo^2^)+(0.0381P)^2^+2.0618P]
 where P=(Fo^2^+2Fc^2^)/3
;
_refine_ls_weighting_scheme calc
_refine_ls_wR_factor_gt 0.0845
_refine_ls_wR_factor_ref 0.0943
_reflns_Friedel_coverage 0.000
_reflns_number_gt 5876
_reflns_number_total 8062
_reflns_threshold_expression 'I > 2\s(I)'
_cod_data_source_file ic400357p_si_001_2.cif
_cod_data_source_block 4
_cod_database_code 4334541
_shelx_space_group_comment
;
The symmetry employed for this shelxl refinement is uniquely defined
by the following loop, which should always be used as a source of
symmetry information in preference to the above space-group names.
They are only intended as comments.
;
_shelx_estimated_absorpt_t_min 0.980
_shelx_estimated_absorpt_t_max 0.990
_shelxl_version_number 2012-6

loop_
_space_group_symop_operation_xyz
'x, y, z'
'-x+1/2, y+1/2, -z+1/2'
'-x, -y, -z'
'x-1/2, -y-1/2, z-1/2'

loop_
_atom_site_label
_atom_site_type_symbol
_atom_site_fract_x
_atom_site_fract_y
_atom_site_fract_z
_atom_site_U_iso_or_equiv
_atom_site_adp_type
_atom_site_occupancy
_atom_site_site_symmetry_order
_atom_site_calc_flag
_atom_site_refinement_flags_posn
_atom_site_refinement_flags_adp
_atom_site_refinement_flags_occupancy
_atom_site_disorder_assembly
_atom_site_disorder_group
Cl1 Cl 0.73153(4) 0.94261(3) 0.64607(2) 0.02043(13) Uani 1 1 d . . . . .
Si1 Si 0.65977(4) 0.85852(4) 0.70165(3) 0.01625(14) Uani 1 1 d . . . . .
N1 N 0.44978(12) 0.81338(10) 0.66949(8) 0.0168(4) Uani 1 1 d D . . . .
C1 C 0.55004(14) 0.81968(12) 0.65074(9) 0.0165(4) Uani 1 1 d D . . . .
Cl2 Cl 0.60470(4) 0.92239(3) 0.77809(2) 0.02433(14) Uani 1 1 d . . . . .
C2 C 0.56201(15) 0.76696(12) 0.58980(9) 0.0168(4) Uani 1 1 d D . . . .
C3 C 0.45066(14) 0.74528(13) 0.57019(9) 0.0188(5) Uani 1 1 d D . . . .
H3A H 0.4224 0.7835 0.5371 0.023 Uiso 1 1 calc R U . . .
H3B H 0.4467 0.6904 0.5517 0.023 Uiso 1 1 calc R U . . .
C4 C 0.39069(15) 0.74984(13) 0.63138(10) 0.0198(5) Uani 1 1 d D . . . .
C5 C 0.39818(14) 0.87845(13) 0.70064(9) 0.0180(5) Uani 1 1 d . . . . .
C6 C 0.36202(14) 0.86779(13) 0.76312(10) 0.0213(5) Uani 1 1 d . . . . .
C7 C 0.31684(15) 0.93248(15) 0.79265(11) 0.0271(5) Uani 1 1 d . . . . .
H7 H 0.2913 0.9255 0.8344 0.033 Uiso 1 1 calc R U . . .
C8 C 0.30796(16) 1.00638(15) 0.76321(11) 0.0289(6) Uani 1 1 d . . . . .
H8 H 0.2801 1.0506 0.7854 0.035 Uiso 1 1 calc R U . . .
C9 C 0.34002(15) 1.01568(14) 0.70093(11) 0.0249(5) Uani 1 1 d . . . . .
H9 H 0.3320 1.0663 0.6800 0.030 Uiso 1 1 calc R U . . .
C10 C 0.38385(14) 0.95246(13) 0.66817(10) 0.0195(5) Uani 1 1 d . . . . .
C11 C 0.62909(15) 0.69197(12) 0.60297(9) 0.0189(5) Uani 1 1 d D . . . .
H11A H 0.6971 0.7095 0.6206 0.023 Uiso 1 1 calc R U . . .
H11B H 0.5983 0.6588 0.6365 0.023 Uiso 1 1 calc R U . . .
C12 C 0.64232(16) 0.64011(13) 0.54281(9) 0.0222(5) Uani 1 1 d D . . . .
H12A H 0.6903 0.5958 0.5541 0.027 Uiso 1 1 calc R U . . .
H12B H 0.5760 0.6160 0.5287 0.027 Uiso 1 1 calc R U . . .
C13 C 0.68242(16) 0.68876(13) 0.48718(10) 0.0222(5) Uani 1 1 d D . . . .
H13A H 0.7538 0.7046 0.4982 0.027 Uiso 1 1 calc R U . . .
H13B H 0.6815 0.6551 0.4476 0.027 Uiso 1 1 calc R U . . .
C14 C 0.61859(16) 0.76357(13) 0.47369(10) 0.0221(5) Uani 1 1 d D . . . .
H14A H 0.5496 0.7476 0.4568 0.027 Uiso 1 1 calc R U . . .
H14B H 0.6499 0.7962 0.4400 0.027 Uiso 1 1 calc R U . . .
C15 C 0.61012(15) 0.81419(13) 0.53514(9) 0.0191(5) Uani 1 1 d D . . . .
H15A H 0.5683 0.8624 0.5246 0.023 Uiso 1 1 calc R U . . .
H15B H 0.6789 0.8326 0.5505 0.023 Uiso 1 1 calc R U . . .
C16 C 0.39204(16) 0.66939(13) 0.66745(10) 0.0248(5) Uani 1 1 d D . . . .
H16A H 0.3453 0.6719 0.7028 0.037 Uiso 1 1 calc R U . . .
H16B H 0.4611 0.6584 0.6854 0.037 Uiso 1 1 calc R U . . .
H16C H 0.3705 0.6264 0.6372 0.037 Uiso 1 1 calc R U . . .
C17 C 0.28072(15) 0.77490(14) 0.61566(10) 0.0244(5) Uani 1 1 d D . . . .
H17A H 0.2795 0.8260 0.5920 0.037 Uiso 1 1 calc R U . . .
H17B H 0.2458 0.7813 0.6561 0.037 Uiso 1 1 calc R U . . .
H17C H 0.2462 0.7335 0.5887 0.037 Uiso 1 1 calc R U . . .
C18 C 0.37184(16) 0.78927(14) 0.80025(10) 0.0255(5) Uani 1 1 d . . . . .
H18 H 0.4165 0.7526 0.7760 0.031 Uiso 1 1 calc R U . . .
C19 C 0.26809(16) 0.74835(15) 0.80491(11) 0.0333(6) Uani 1 1 d . . . . .
H19A H 0.2237 0.7826 0.8297 0.050 Uiso 1 1 calc R U . . .
H19B H 0.2773 0.6964 0.8269 0.050 Uiso 1 1 calc R U . . .
H19C H 0.2370 0.7399 0.7612 0.050 Uiso 1 1 calc R U . . .
C20 C 0.42009(17) 0.80013(16) 0.86877(10) 0.0330(6) Uani 1 1 d . . . . .
H20A H 0.4300 0.7474 0.8893 0.049 Uiso 1 1 calc R U . . .
H20B H 0.3752 0.8329 0.8944 0.049 Uiso 1 1 calc R U . . .
H20C H 0.4860 0.8271 0.8665 0.049 Uiso 1 1 calc R U . . .
C21 C 0.41121(15) 0.96788(13) 0.59853(10) 0.0214(5) Uani 1 1 d . . . . .
H21 H 0.4405 0.9173 0.5812 0.026 Uiso 1 1 calc R U . . .
C22 C 0.49160(16) 1.03405(14) 0.59570(11) 0.0279(5) Uani 1 1 d . . . . .
H22A H 0.5491 1.0216 0.6263 0.042 Uiso 1 1 calc R U . . .
H22B H 0.4617 1.0857 0.6073 0.042 Uiso 1 1 calc R U . . .
H22C H 0.5155 1.0373 0.5516 0.042 Uiso 1 1 calc R U . . .
C23 C 0.31692(16) 0.99060(14) 0.55498(11) 0.0259(5) Uani 1 1 d . . . . .
H23A H 0.2898 1.0421 0.5693 0.039 Uiso 1 1 calc R U . . .
H23B H 0.2648 0.9489 0.5579 0.039 Uiso 1 1 calc R U . . .
H23C H 0.3360 0.9953 0.5099 0.039 Uiso 1 1 calc R U . . .
C28 C 0.92672(14) 0.84161(13) 0.69302(10) 0.0195(5) Uani 1 1 d . . . . .
C29 C 0.96361(15) 0.84372(13) 0.63015(10) 0.0220(5) Uani 1 1 d . . . . .
C30 C 1.04248(16) 0.89618(15) 0.61766(11) 0.0303(6) Uani 1 1 d . . . . .
H30 H 1.0691 0.8962 0.5758 0.036 Uiso 1 1 calc R U . . .
C31 C 1.08300(17) 0.94783(16) 0.66399(11) 0.0347(6) Uani 1 1 d . . . . .
H31 H 1.1380 0.9822 0.6547 0.042 Uiso 1 1 calc R U . . .
C32 C 1.04279(16) 0.94902(14) 0.72411(11) 0.0287(5) Uani 1 1 d . . . . .
H32 H 1.0690 0.9862 0.7557 0.034 Uiso 1 1 calc R U . . .
C33 C 0.96508(15) 0.89744(13) 0.73998(10) 0.0202(5) Uani 1 1 d . . . . .
C41 C 0.91822(16) 0.79741(13) 0.57180(10) 0.0219(5) Uani 1 1 d . . . . .
H41 H 0.8600 0.7644 0.5860 0.026 Uiso 1 1 calc R U . . .
C42 C 0.99553(18) 0.74115(15) 0.54198(11) 0.0316(6) Uani 1 1 d . . . . .
H42A H 1.0291 0.7083 0.5763 0.047 Uiso 1 1 calc R U . . .
H42B H 1.0466 0.7732 0.5208 0.047 Uiso 1 1 calc R U . . .
H42C H 0.9602 0.7061 0.5099 0.047 Uiso 1 1 calc R U . . .
C43 C 0.87816(16) 0.85589(14) 0.51880(10) 0.0264(5) Uani 1 1 d . . . . .
H43A H 0.9355 0.8844 0.5010 0.040 Uiso 1 1 calc R U . . .
H43B H 0.8322 0.8948 0.5375 0.040 Uiso 1 1 calc R U . . .
H43C H 0.8412 0.8258 0.4841 0.040 Uiso 1 1 calc R U . . .
C44 C 0.92553(16) 0.90658(13) 0.80694(10) 0.0237(5) Uani 1 1 d . . . . .
H44 H 0.8747 0.8629 0.8128 0.028 Uiso 1 1 calc R U . . .
C45 C 1.0084(2) 0.89868(16) 0.86146(11) 0.0404(7) Uani 1 1 d . . . . .
H45A H 0.9771 0.8984 0.9035 0.061 Uiso 1 1 calc R U . . .
H45B H 1.0555 0.9442 0.8597 0.061 Uiso 1 1 calc R U . . .
H45C H 1.0458 0.8484 0.8562 0.061 Uiso 1 1 calc R U . . .
C46 C 0.87072(16) 0.98682(14) 0.81330(11) 0.0277(5) Uani 1 1 d . . . . .
H46A H 0.9194 1.0309 0.8095 0.042 Uiso 1 1 calc R U . . .
H46B H 0.8408 0.9896 0.8557 0.042 Uiso 1 1 calc R U . . .
H46C H 0.8167 0.9915 0.7788 0.042 Uiso 1 1 calc R U . . .
N2 N 0.85527(12) 0.77950(10) 0.71089(8) 0.0185(4) Uani 1 1 d D U . . .
C24 C 0.76173(15) 0.79424(13) 0.73809(9) 0.0187(4) Uani 1 1 d D U . . .
C27A C 0.8972(3) 0.6971(3) 0.7293(2) 0.0224(8) Uani 0.794(3) 1 d D U P A 1
C40A C 0.9273(3) 0.64495(18) 0.67222(14) 0.0337(8) Uani 0.794(3) 1 d D U P A 1
H40A H 0.9322 0.5887 0.6860 0.051 Uiso 0.794(3) 1 calc R U P A 1
H40B H 0.9933 0.6628 0.6578 0.051 Uiso 0.794(3) 1 calc R U P A 1
H40C H 0.8756 0.6500 0.6364 0.051 Uiso 0.794(3) 1 calc R U P A 1
C39A C 0.9922(2) 0.7029(2) 0.77611(17) 0.0324(8) Uani 0.794(3) 1 d D U P A 1
H39A H 1.0200 0.6490 0.7844 0.049 Uiso 0.794(3) 1 calc R U P A 1
H39B H 0.9735 0.7270 0.8171 0.049 Uiso 0.794(3) 1 calc R U P A 1
H39C H 1.0436 0.7364 0.7566 0.049 Uiso 0.794(3) 1 calc R U P A 1
C26A C 0.80758(19) 0.65650(16) 0.76075(13) 0.0216(6) Uani 0.794(3) 1 d D U P A 1
H26A H 0.8325 0.6215 0.7970 0.026 Uiso 0.794(3) 1 calc R U P A 1
H26B H 0.7680 0.6233 0.7285 0.026 Uiso 0.794(3) 1 calc R U P A 1
C25A C 0.7410(3) 0.7244(2) 0.78584(15) 0.0180(7) Uani 0.794(3) 1 d D U P A 1
C34A C 0.6285(2) 0.6996(2) 0.7852(2) 0.0197(8) Uani 0.794(3) 1 d D U P A 1
H34A H 0.5873 0.7470 0.7960 0.024 Uiso 0.794(3) 1 calc R U P A 1
H34B H 0.6062 0.6822 0.7408 0.024 Uiso 0.794(3) 1 calc R U P A 1
C35A C 0.6079(3) 0.6321(3) 0.8327(2) 0.0239(9) Uani 0.794(3) 1 d D U P A 1
H35A H 0.5340 0.6204 0.8308 0.029 Uiso 0.794(3) 1 calc R U P A 1
H35B H 0.6436 0.5829 0.8195 0.029 Uiso 0.794(3) 1 calc R U P A 1
C36A C 0.6432(4) 0.6539(3) 0.9020(3) 0.0286(9) Uani 0.794(3) 1 d D U P A 1
H36A H 0.6003 0.6979 0.9177 0.034 Uiso 0.794(3) 1 calc R U P A 1
H36B H 0.6349 0.6067 0.9306 0.034 Uiso 0.794(3) 1 calc R U P A 1
C37A C 0.7541(2) 0.6801(2) 0.90610(13) 0.0263(7) Uani 0.794(3) 1 d D U P A 1
H37A H 0.7979 0.6337 0.8968 0.032 Uiso 0.794(3) 1 calc R U P A 1
H37B H 0.7730 0.6990 0.9506 0.032 Uiso 0.794(3) 1 calc R U P A 1
C38A C 0.7722(2) 0.74796(18) 0.85740(12) 0.0227(6) Uani 0.794(3) 1 d D U P A 1
H38A H 0.8452 0.7627 0.8604 0.027 Uiso 0.794(3) 1 calc R U P A 1
H38B H 0.7327 0.7959 0.8694 0.027 Uiso 0.794(3) 1 calc R U P A 1
C25B C 0.7471(10) 0.7401(8) 0.7968(5) 0.0181(16) Uani 0.206(3) 1 d D U P A 2
C34B C 0.6541(10) 0.6866(9) 0.7821(8) 0.019(2) Uani 0.206(3) 1 d D U P A 2
H34C H 0.5927 0.7210 0.7771 0.023 Uiso 0.206(3) 1 calc R U P A 2
H34D H 0.6620 0.6586 0.7404 0.023 Uiso 0.206(3) 1 calc R U P A 2
C35B C 0.6379(12) 0.6241(10) 0.8347(9) 0.025(2) Uani 0.206(3) 1 d D U P A 2
H35C H 0.5730 0.5956 0.8245 0.030 Uiso 0.206(3) 1 calc R U P A 2
H35D H 0.6936 0.5840 0.8348 0.030 Uiso 0.206(3) 1 calc R U P A 2
C36B C 0.6355(13) 0.6618(12) 0.9020(10) 0.028(2) Uani 0.206(3) 1 d D U P A 2
H36C H 0.5705 0.6911 0.9055 0.033 Uiso 0.206(3) 1 calc R U P A 2
H36D H 0.6386 0.6188 0.9352 0.033 Uiso 0.206(3) 1 calc R U P A 2
C37B C 0.7237(9) 0.7195(8) 0.9153(5) 0.0263(18) Uani 0.206(3) 1 d D U P A 2
H37C H 0.7159 0.7466 0.9574 0.032 Uiso 0.206(3) 1 calc R U P A 2
H37D H 0.7883 0.6888 0.9184 0.032 Uiso 0.206(3) 1 calc R U P A 2
C38B C 0.7287(8) 0.7821(6) 0.8623(4) 0.0193(16) Uani 0.206(3) 1 d D U P A 2
H38C H 0.7847 0.8203 0.8733 0.023 Uiso 0.206(3) 1 calc R U P A 2
H38D H 0.6641 0.8127 0.8586 0.023 Uiso 0.206(3) 1 calc R U P A 2
C27B C 0.9000(10) 0.7014(9) 0.7350(7) 0.023(2) Uani 0.206(3) 1 d D U P A 2
C40B C 0.8652(9) 0.6399(6) 0.6844(5) 0.022(2) Uani 0.206(3) 1 d D U P A 2
H40F H 0.7906 0.6377 0.6813 0.033 Uiso 0.206(3) 1 calc R U P A 2
H40D H 0.8924 0.5870 0.6969 0.033 Uiso 0.206(3) 1 calc R U P A 2
H40E H 0.8900 0.6552 0.6422 0.033 Uiso 0.206(3) 1 calc R U P A 2
C39B C 1.0153(8) 0.7074(6) 0.7427(5) 0.024(2) Uani 0.206(3) 1 d D U P A 2
H39F H 1.0435 0.6556 0.7575 0.035 Uiso 0.206(3) 1 calc R U P A 2
H39D H 1.0343 0.7490 0.7748 0.035 Uiso 0.206(3) 1 calc R U P A 2
H39E H 1.0425 0.7215 0.7010 0.035 Uiso 0.206(3) 1 calc R U P A 2
C26B C 0.8494(7) 0.6958(6) 0.7988(4) 0.0206(15) Uani 0.206(3) 1 d D U P A 2
H26C H 0.8951 0.7190 0.8336 0.025 Uiso 0.206(3) 1 calc R U P A 2
H26D H 0.8382 0.6385 0.8093 0.025 Uiso 0.206(3) 1 calc R U P A 2
C47A C 0.2722(10) 1.0534(8) 0.9783(5) 0.082(3) Uani 0.5 1 d D U P B -1
H47A H 0.2756 1.0917 0.9424 0.123 Uiso 0.5 1 calc R U P B -1
H47B H 0.2380 1.0785 1.0141 0.123 Uiso 0.5 1 calc R U P B -1
H47C H 0.2341 1.0057 0.9634 0.123 Uiso 0.5 1 calc R U P B -1
C48A C 0.3677(10) 1.0316(7) 0.9990(6) 0.104(3) Uani 0.5 1 d D U P B -1
H48A H 0.3922 1.0806 1.0223 0.125 Uiso 0.5 1 calc R U P B -1
H48B H 0.3544 0.9927 1.0338 0.125 Uiso 0.5 1 calc R U P B -1
C49A C 0.4542(9) 1.0026(7) 0.9762(4) 0.068(2) Uani 0.5 1 d D U P B -1
H49A H 0.4657 1.0402 0.9402 0.081 Uiso 0.5 1 calc R U P B -1
H49B H 0.4301 0.9524 0.9547 0.081 Uiso 0.5 1 calc R U P B -1
C50A C 0.5521(10) 0.9826(7) 0.9967(5) 0.083(3) Uani 0.5 1 d D U P B -1
H50A H 0.5792 1.0341 1.0144 0.100 Uiso 0.5 1 calc R U P B -1
H50B H 0.5417 0.9489 1.0353 0.100 Uiso 0.5 1 calc R U P B -1
C51A C 0.6353(9) 0.9488(7) 0.9722(4) 0.075(2) Uani 0.5 1 d D U P B -1
H51A H 0.6481 0.9836 0.9347 0.090 Uiso 0.5 1 calc R U P B -1
H51B H 0.6084 0.8980 0.9531 0.090 Uiso 0.5 1 calc R U P B -1
C52A C 0.7340(10) 0.9274(8) 0.9959(5) 0.080(3) Uani 0.5 1 d D U P B -1
H52A H 0.7400 0.9350 1.0430 0.120 Uiso 0.5 1 calc R U P B -1
H52B H 0.7839 0.9615 0.9755 0.120 Uiso 0.5 1 calc R U P B -1
H52C H 0.7468 0.8710 0.9855 0.120 Uiso 0.5 1 calc R U P B -1

loop_
_atom_site_aniso_label
_atom_site_aniso_U_11
_atom_site_aniso_U_22
_atom_site_aniso_U_33
_atom_site_aniso_U_23
_atom_site_aniso_U_13
_atom_site_aniso_U_12
Cl1 0.0160(2) 0.0218(3) 0.0233(3) 0.0012(2) 0.0000(2) -0.0014(2)
Si1 0.0124(3) 0.0214(3) 0.0148(3) -0.0017(2) -0.0005(2) 0.0005(2)
N1 0.0128(8) 0.0206(10) 0.0169(9) -0.0015(7) -0.0005(7) -0.0006(7)
C1 0.0150(10) 0.0190(12) 0.0154(10) 0.0008(8) 0.0002(8) 0.0006(9)
Cl2 0.0176(3) 0.0332(3) 0.0222(3) -0.0107(2) 0.0016(2) -0.0005(2)
C2 0.0171(10) 0.0193(12) 0.0137(10) -0.0003(8) -0.0016(8) -0.0002(9)
C3 0.0185(11) 0.0204(12) 0.0170(11) -0.0009(8) -0.0023(8) -0.0017(9)
C4 0.0158(10) 0.0209(12) 0.0224(11) -0.0017(9) -0.0009(9) -0.0021(9)
C5 0.0099(10) 0.0240(13) 0.0198(11) -0.0036(9) -0.0024(8) -0.0029(8)
C6 0.0098(10) 0.0329(14) 0.0210(11) -0.0036(10) 0.0002(8) -0.0023(9)
C7 0.0175(11) 0.0413(16) 0.0227(12) -0.0058(11) 0.0022(9) 0.0016(10)
C8 0.0196(12) 0.0344(15) 0.0326(13) -0.0137(11) 0.0021(10) 0.0049(10)
C9 0.0173(11) 0.0248(13) 0.0322(13) -0.0038(10) -0.0023(9) 0.0015(9)
C10 0.0107(10) 0.0235(13) 0.0242(11) -0.0042(9) -0.0010(8) -0.0008(9)
C11 0.0182(11) 0.0211(12) 0.0174(11) 0.0009(9) -0.0005(9) 0.0018(9)
C12 0.0257(11) 0.0213(12) 0.0197(11) -0.0021(9) 0.0008(9) 0.0031(10)
C13 0.0245(12) 0.0240(13) 0.0181(11) -0.0043(9) 0.0023(9) 0.0022(9)
C14 0.0238(12) 0.0270(13) 0.0157(10) -0.0011(9) 0.0014(9) -0.0004(10)
C15 0.0192(11) 0.0226(12) 0.0155(10) 0.0002(9) 0.0008(8) 0.0011(9)
C16 0.0221(11) 0.0264(13) 0.0260(12) -0.0005(10) 0.0029(9) -0.0020(10)
C17 0.0174(11) 0.0262(13) 0.0291(12) -0.0021(10) -0.0020(9) -0.0027(9)
C18 0.0192(11) 0.0370(15) 0.0207(11) 0.0004(10) 0.0061(9) -0.0004(10)
C19 0.0240(12) 0.0450(16) 0.0316(13) 0.0001(11) 0.0084(10) -0.0059(11)
C20 0.0251(12) 0.0531(17) 0.0212(12) 0.0037(11) 0.0049(10) 0.0023(11)
C21 0.0186(11) 0.0207(12) 0.0248(12) 0.0003(9) 0.0007(9) 0.0019(9)
C22 0.0205(11) 0.0277(14) 0.0353(13) 0.0053(10) 0.0002(10) -0.0003(10)
C23 0.0212(11) 0.0280(14) 0.0282(12) 0.0035(10) -0.0002(9) -0.0005(10)
C28 0.0116(10) 0.0274(13) 0.0194(11) 0.0021(9) -0.0009(8) 0.0024(9)
C29 0.0153(10) 0.0298(14) 0.0207(11) -0.0007(9) 0.0006(9) 0.0000(9)
C30 0.0189(11) 0.0455(16) 0.0271(13) -0.0041(11) 0.0065(10) -0.0082(11)
C31 0.0187(12) 0.0463(17) 0.0397(14) -0.0056(12) 0.0083(11) -0.0124(11)
C32 0.0184(11) 0.0352(15) 0.0323(13) -0.0067(11) -0.0017(10) -0.0033(10)
C33 0.0136(10) 0.0253(13) 0.0213(11) 0.0004(9) -0.0027(9) 0.0037(9)
C41 0.0187(11) 0.0300(13) 0.0171(11) -0.0001(9) 0.0008(9) -0.0022(9)
C42 0.0319(13) 0.0345(15) 0.0283(13) -0.0006(11) 0.0006(10) 0.0040(11)
C43 0.0197(11) 0.0350(14) 0.0246(12) 0.0044(10) 0.0014(9) 0.0001(10)
C44 0.0274(12) 0.0230(13) 0.0203(11) -0.0010(9) -0.0012(9) -0.0013(10)
C45 0.0532(17) 0.0399(16) 0.0262(13) -0.0034(11) -0.0140(12) 0.0110(13)
C46 0.0255(12) 0.0287(14) 0.0289(13) -0.0076(10) 0.0009(10) -0.0012(10)
N2 0.0140(9) 0.0229(10) 0.0184(9) 0.0011(7) 0.0000(7) 0.0012(7)
C24 0.0154(10) 0.0263(12) 0.0142(10) -0.0011(8) -0.0014(8) 0.0002(9)
C27A 0.0177(14) 0.0261(17) 0.0235(17) 0.0059(14) 0.0009(13) 0.0049(13)
C40A 0.040(2) 0.0239(17) 0.0388(18) 0.0060(13) 0.0189(15) 0.0096(15)
C39A 0.0188(16) 0.0314(19) 0.046(2) 0.0100(17) -0.0015(14) 0.0048(13)
C26A 0.0207(13) 0.0231(15) 0.0210(14) 0.0040(11) 0.0020(11) 0.0031(11)
C25A 0.0169(14) 0.0248(18) 0.0122(14) 0.0013(12) -0.0009(11) 0.0016(12)
C34A 0.0172(16) 0.0209(18) 0.0207(15) -0.0002(13) -0.0014(13) 0.0009(13)
C35A 0.0201(19) 0.0264(18) 0.0252(15) 0.0039(13) 0.0019(15) 0.0032(16)
C36A 0.0297(17) 0.033(2) 0.0231(15) 0.0067(15) 0.0059(15) 0.0009(15)
C37A 0.0288(16) 0.0351(19) 0.0146(14) 0.0021(13) -0.0035(12) 0.0024(14)
C38A 0.0235(15) 0.0282(17) 0.0161(13) 0.0000(11) -0.0010(11) -0.0006(13)
C25B 0.015(3) 0.023(4) 0.016(3) -0.001(3) 0.000(3) 0.003(3)
C34B 0.020(4) 0.019(4) 0.019(3) 0.002(3) -0.004(4) 0.006(3)
C35B 0.023(5) 0.026(4) 0.025(4) 0.006(3) -0.002(4) 0.000(4)
C36B 0.027(4) 0.034(4) 0.022(3) 0.007(4) 0.002(4) -0.001(4)
C37B 0.030(4) 0.034(4) 0.015(3) 0.003(3) 0.002(3) 0.001(3)
C38B 0.019(4) 0.027(4) 0.011(3) -0.001(3) 0.001(3) 0.003(3)
C27B 0.022(4) 0.025(4) 0.021(4) 0.002(4) 0.004(3) 0.006(3)
C40B 0.020(5) 0.021(4) 0.025(4) 0.003(4) 0.007(4) 0.006(4)
C39B 0.022(4) 0.027(6) 0.022(6) -0.005(5) 0.003(4) 0.013(4)
C26B 0.019(3) 0.023(3) 0.019(3) 0.000(3) 0.000(3) 0.004(3)
C47A 0.123(5) 0.074(8) 0.044(6) 0.018(5) -0.039(5) -0.030(5)
C48A 0.118(5) 0.072(7) 0.122(8) 0.033(6) 0.006(6) -0.008(6)
C49A 0.119(4) 0.040(5) 0.041(5) 0.002(4) -0.024(5) -0.026(4)
C50A 0.113(4) 0.047(6) 0.089(7) 0.028(5) 0.000(5) -0.017(4)
C51A 0.114(4) 0.061(5) 0.048(4) -0.008(4) -0.016(4) -0.029(4)
C52A 0.114(5) 0.060(6) 0.065(7) 0.022(5) 0.000(5) -0.022(5)

loop_
_atom_type_symbol
_atom_type_description
_atom_type_scat_dispersion_real
_atom_type_scat_dispersion_imag
_atom_type_scat_source
C C 0.0033 0.0016 'International Tables Vol C Tables 4.2.6.8 and 6.1.1.4'
H H 0.0000 0.0000 'International Tables Vol C Tables 4.2.6.8 and 6.1.1.4'
N N 0.0061 0.0033 'International Tables Vol C Tables 4.2.6.8 and 6.1.1.4'
Si Si 0.0817 0.0704 'International Tables Vol C Tables 4.2.6.8 and 6.1.1.4'
Cl Cl 0.1484 0.1585 'International Tables Vol C Tables 4.2.6.8 and 6.1.1.4'

loop_
_geom_angle_atom_site_label_1
_geom_angle_atom_site_label_2
_geom_angle_atom_site_label_3
_geom_angle
C24 Si1 C1 123.71(10)
C24 Si1 Cl2 105.39(7)
C1 Si1 Cl2 108.47(7)
C24 Si1 Cl1 105.93(7)
C1 Si1 Cl1 106.65(7)
Cl2 Si1 Cl1 105.38(4)
C1 N1 C5 122.64(16)
C1 N1 C4 112.03(15)
C5 N1 C4 121.03(15)
N1 C1 C2 108.79(16)
N1 C1 Si1 125.87(14)
C2 C1 Si1 123.13(13)
C15 C2 C3 110.54(16)
C15 C2 C11 106.70(16)
C3 C2 C11 112.50(17)
C15 C2 C1 111.73(16)
C3 C2 C1 101.99(15)
C11 C2 C1 113.45(16)
C4 C3 C2 107.37(15)
C4 C3 H3A 110.2
C2 C3 H3A 110.2
C4 C3 H3B 110.2
C2 C3 H3B 110.2
H3A C3 H3B 108.5
N1 C4 C17 112.03(17)
N1 C4 C3 101.01(15)
C17 C4 C3 111.45(17)
N1 C4 C16 111.59(16)
C17 C4 C16 109.16(17)
C3 C4 C16 111.46(17)
C10 C5 C6 120.11(19)
C10 C5 N1 119.74(17)
C6 C5 N1 120.15(18)
C7 C6 C5 118.6(2)
C7 C6 C18 118.24(19)
C5 C6 C18 123.15(19)
C8 C7 C6 121.9(2)
C8 C7 H7 119.0
C6 C7 H7 119.0
C7 C8 C9 119.2(2)
C7 C8 H8 120.4
C9 C8 H8 120.4
C8 C9 C10 121.5(2)
C8 C9 H9 119.3
C10 C9 H9 119.3
C9 C10 C5 118.50(19)
C9 C10 C21 117.19(19)
C5 C10 C21 124.30(18)
C12 C11 C2 113.76(16)
C12 C11 H11A 108.8
C2 C11 H11A 108.8
C12 C11 H11B 108.8
C2 C11 H11B 108.8
H11A C11 H11B 107.7
C13 C12 C11 111.82(18)
C13 C12 H12A 109.3
C11 C12 H12A 109.3
C13 C12 H12B 109.3
C11 C12 H12B 109.3
H12A C12 H12B 107.9
C14 C13 C12 111.27(17)
C14 C13 H13A 109.4
C12 C13 H13A 109.4
C14 C13 H13B 109.4
C12 C13 H13B 109.4
H13A C13 H13B 108.0
C13 C14 C15 111.35(17)
C13 C14 H14A 109.4
C15 C14 H14A 109.4
C13 C14 H14B 109.4
C15 C14 H14B 109.4
H14A C14 H14B 108.0
C14 C15 C2 112.18(17)
C14 C15 H15A 109.2
C2 C15 H15A 109.2
C14 C15 H15B 109.2
C2 C15 H15B 109.2
H15A C15 H15B 107.9
C4 C16 H16A 109.5
C4 C16 H16B 109.5
H16A C16 H16B 109.5
C4 C16 H16C 109.5
H16A C16 H16C 109.5
H16B C16 H16C 109.5
C4 C17 H17A 109.5
C4 C17 H17B 109.5
H17A C17 H17B 109.5
C4 C17 H17C 109.5
H17A C17 H17C 109.5
H17B C17 H17C 109.5
C6 C18 C20 112.64(19)
C6 C18 C19 111.30(18)
C20 C18 C19 108.67(18)
C6 C18 H18 108.0
C20 C18 H18 108.0
C19 C18 H18 108.0
C18 C19 H19A 109.5
C18 C19 H19B 109.5
H19A C19 H19B 109.5
C18 C19 H19C 109.5
H19A C19 H19C 109.5
H19B C19 H19C 109.5
C18 C20 H20A 109.5
C18 C20 H20B 109.5
H20A C20 H20B 109.5
C18 C20 H20C 109.5
H20A C20 H20C 109.5
H20B C20 H20C 109.5
C10 C21 C22 110.95(17)
C10 C21 C23 111.57(17)
C22 C21 C23 109.72(18)
C10 C21 H21 108.2
C22 C21 H21 108.2
C23 C21 H21 108.2
C21 C22 H22A 109.5
C21 C22 H22B 109.5
H22A C22 H22B 109.5
C21 C22 H22C 109.5
H22A C22 H22C 109.5
H22B C22 H22C 109.5
C21 C23 H23A 109.5
C21 C23 H23B 109.5
H23A C23 H23B 109.5
C21 C23 H23C 109.5
H23A C23 H23C 109.5
H23B C23 H23C 109.5
C29 C28 C33 119.06(19)
C29 C28 N2 120.64(18)
C33 C28 N2 120.18(17)
C30 C29 C28 119.0(2)
C30 C29 C41 115.77(18)
C28 C29 C41 125.08(18)
C31 C30 C29 122.0(2)
C31 C30 H30 119.0
C29 C30 H30 119.0
C30 C31 C32 118.9(2)
C30 C31 H31 120.5
C32 C31 H31 120.5
C31 C32 C33 121.9(2)
C31 C32 H32 119.0
C33 C32 H32 119.0
C32 C33 C28 118.94(19)
C32 C33 C44 116.68(19)
C28 C33 C44 124.37(18)
C29 C41 C43 110.27(18)
C29 C41 C42 112.70(18)
C43 C41 C42 108.05(17)
C29 C41 H41 108.6
C43 C41 H41 108.6
C42 C41 H41 108.6
C41 C42 H42A 109.5
C41 C42 H42B 109.5
H42A C42 H42B 109.5
C41 C42 H42C 109.5
H42A C42 H42C 109.5
H42B C42 H42C 109.5
C41 C43 H43A 109.5
C41 C43 H43B 109.5
H43A C43 H43B 109.5
C41 C43 H43C 109.5
H43A C43 H43C 109.5
H43B C43 H43C 109.5
C33 C44 C46 110.80(18)
C33 C44 C45 113.36(18)
C46 C44 C45 109.45(18)
C33 C44 H44 107.7
C46 C44 H44 107.7
C45 C44 H44 107.7
C44 C45 H45A 109.5
C44 C45 H45B 109.5
H45A C45 H45B 109.5
C44 C45 H45C 109.5
H45A C45 H45C 109.5
H45B C45 H45C 109.5
C44 C46 H46A 109.5
C44 C46 H46B 109.5
H46A C46 H46B 109.5
C44 C46 H46C 109.5
H46A C46 H46C 109.5
H46B C46 H46C 109.5
C24 N2 C28 124.72(17)
C24 N2 C27B 110.9(6)
C28 N2 C27B 116.8(6)
C24 N2 C27A 111.9(2)
C28 N2 C27A 118.2(2)
N2 C24 C25B 111.4(5)
N2 C24 C25A 108.1(2)
N2 C24 Si1 124.98(14)
C25B C24 Si1 123.0(5)
C25A C24 Si1 122.82(18)
N2 C27A C40A 115.1(3)
N2 C27A C26A 103.1(2)
C40A C27A C26A 108.3(3)
N2 C27A C39A 111.8(3)
C40A C27A C39A 106.4(3)
C26A C27A C39A 112.3(3)
C27A C40A H40A 109.5
C27A C40A H40B 109.5
H40A C40A H40B 109.5
C27A C40A H40C 109.5
H40A C40A H40C 109.5
H40B C40A H40C 109.5
C27A C39A H39A 109.5
C27A C39A H39B 109.5
H39A C39A H39B 109.5
C27A C39A H39C 109.5
H39A C39A H39C 109.5
H39B C39A H39C 109.5
C27A C26A C25A 106.6(3)
C27A C26A H26A 110.4
C25A C26A H26A 110.4
C27A C26A H26B 110.4
C25A C26A H26B 110.4
H26A C26A H26B 108.6
C34A C25A C26A 111.5(3)
C34A C25A C24 113.5(3)
C26A C25A C24 102.3(2)
C34A C25A C38A 106.1(3)
C26A C25A C38A 112.2(3)
C24 C25A C38A 111.4(2)
C35A C34A C25A 113.5(3)
C35A C34A H34A 108.9
C25A C34A H34A 108.9
C35A C34A H34B 108.9
C25A C34A H34B 108.9
H34A C34A H34B 107.7
C36A C35A C34A 111.9(4)
C36A C35A H35A 109.2
C34A C35A H35A 109.2
C36A C35A H35B 109.2
C34A C35A H35B 109.2
H35A C35A H35B 107.9
C37A C36A C35A 111.2(4)
C37A C36A H36A 109.4
C35A C36A H36A 109.4
C37A C36A H36B 109.4
C35A C36A H36B 109.4
H36A C36A H36B 108.0
C36A C37A C38A 111.0(3)
C36A C37A H37A 109.4
C38A C37A H37A 109.4
C36A C37A H37B 109.4
C38A C37A H37B 109.4
H37A C37A H37B 108.0
C37A C38A C25A 113.1(2)
C37A C38A H38A 109.0
C25A C38A H38A 109.0
C37A C38A H38B 109.0
C25A C38A H38B 109.0
H38A C38A H38B 107.8
C24 C25B C34B 108.7(10)
C24 C25B C26B 99.0(7)
C34B C25B C26B 114.6(10)
C24 C25B C38B 117.2(9)
C34B C25B C38B 105.8(10)
C26B C25B C38B 111.9(10)
C35B C34B C25B 113.4(11)
C35B C34B H34C 108.9
C25B C34B H34C 108.9
C35B C34B H34D 108.9
C25B C34B H34D 108.9
H34C C34B H34D 107.7
C36B C35B C34B 112.2(13)
C36B C35B H35C 109.2
C34B C35B H35C 109.2
C36B C35B H35D 109.2
C34B C35B H35D 109.2
H35C C35B H35D 107.9
C37B C36B C35B 111.6(13)
C37B C36B H36C 109.3
C35B C36B H36C 109.3
C37B C36B H36D 109.3
C35B C36B H36D 109.3
H36C C36B H36D 108.0
C38B C37B C36B 111.6(11)
C38B C37B H37C 109.3
C36B C37B H37C 109.3
C38B C37B H37D 109.3
C36B C37B H37D 109.3
H37C C37B H37D 108.0
C37B C38B C25B 109.5(9)
C37B C38B H38C 109.8
C25B C38B H38C 109.8
C37B C38B H38D 109.8
C25B C38B H38D 109.8
H38C C38B H38D 108.2
N2 C27B C26B 99.1(8)
N2 C27B C40B 105.0(10)
C26B C27B C40B 115.3(11)
N2 C27B C39B 110.4(10)
C26B C27B C39B 113.4(11)
C40B C27B C39B 112.3(10)
C27B C40B H40F 109.5
C27B C40B H40D 109.5
H40F C40B H40D 109.5
C27B C40B H40E 109.5
H40F C40B H40E 109.5
H40D C40B H40E 109.5
C27B C39B H39F 109.5
C27B C39B H39D 109.5
H39F C39B H39D 109.5
C27B C39B H39E 109.5
H39F C39B H39E 109.5
H39D C39B H39E 109.5
C27B C26B C25B 112.1(8)
C27B C26B H26C 109.2
C25B C26B H26C 109.2
C27B C26B H26D 109.2
C25B C26B H26D 109.2
H26C C26B H26D 107.9
C48A C47A H47A 109.5
C48A C47A H47B 109.5
H47A C47A H47B 109.5
C48A C47A H47C 109.5
H47A C47A H47C 109.5
H47B C47A H47C 109.5
C49A C48A C47A 140.7(11)
C49A C48A H48A 101.9
C47A C48A H48A 101.9
C49A C48A H48B 101.9
C47A C48A H48B 101.9
H48A C48A H48B 104.7
C48A C49A C50A 140.9(10)
C48A C49A H49A 101.8
C50A C49A H49A 101.8
C48A C49A H49B 101.8
C50A C49A H49B 101.8
H49A C49A H49B 104.7
C51A C50A C49A 138.6(10)
C51A C50A H50A 102.4
C49A C50A H50A 102.4
C51A C50A H50B 102.4
C49A C50A H50B 102.4
H50A C50A H50B 104.9
C50A C51A C52A 136.5(8)
C50A C51A H51A 103.0
C52A C51A H51A 103.0
C50A C51A H51B 103.0
C52A C51A H51B 103.0
H51A C51A H51B 105.1
C51A C52A H52A 109.5
C51A C52A H52B 109.5
H52A C52A H52B 109.5
C51A C52A H52C 109.5
H52A C52A H52C 109.5
H52B C52A H52C 109.5

loop_
_geom_bond_atom_site_label_1
_geom_bond_atom_site_label_2
_geom_bond_distance
Cl1 Si1 2.0701(8)
Si1 C24 1.843(2)
Si1 C1 1.854(2)
Si1 Cl2 2.0663(8)
N1 C1 1.399(2)
N1 C5 1.448(3)
N1 C4 1.507(3)
C1 C2 1.549(3)
C2 C15 1.539(3)
C2 C3 1.541(3)
C2 C11 1.544(3)
C3 C4 1.527(3)
C3 H3A 0.9900
C3 H3B 0.9900
C4 C17 1.523(3)
C4 C16 1.531(3)
C5 C10 1.410(3)
C5 C6 1.410(3)
C6 C7 1.387(3)
C6 C18 1.517(3)
C7 C8 1.374(3)
C7 H7 0.9500
C8 C9 1.383(3)
C8 H8 0.9500
C9 C10 1.393(3)
C9 H9 0.9500
C10 C21 1.522(3)
C11 C12 1.530(3)
C11 H11A 0.9900
C11 H11B 0.9900
C12 C13 1.523(3)
C12 H12A 0.9900
C12 H12B 0.9900
C13 C14 1.519(3)
C13 H13A 0.9900
C13 H13B 0.9900
C14 C15 1.532(3)
C14 H14A 0.9900
C14 H14B 0.9900
C15 H15A 0.9900
C15 H15B 0.9900
C16 H16A 0.9800
C16 H16B 0.9800
C16 H16C 0.9800
C17 H17A 0.9800
C17 H17B 0.9800
C17 H17C 0.9800
C18 C20 1.528(3)
C18 C19 1.533(3)
C18 H18 1.0000
C19 H19A 0.9800
C19 H19B 0.9800
C19 H19C 0.9800
C20 H20A 0.9800
C20 H20B 0.9800
C20 H20C 0.9800
C21 C22 1.530(3)
C21 C23 1.538(3)
C21 H21 1.0000
C22 H22A 0.9800
C22 H22B 0.9800
C22 H22C 0.9800
C23 H23A 0.9800
C23 H23B 0.9800
C23 H23C 0.9800
C28 C29 1.411(3)
C28 C33 1.415(3)
C28 N2 1.458(3)
C29 C30 1.391(3)
C29 C41 1.523(3)
C30 C31 1.371(3)
C30 H30 0.9500
C31 C32 1.375(3)
C31 H31 0.9500
C32 C33 1.388(3)
C32 H32 0.9500
C33 C44 1.511(3)
C41 C43 1.535(3)
C41 C42 1.536(3)
C41 H41 1.0000
C42 H42A 0.9800
C42 H42B 0.9800
C42 H42C 0.9800
C43 H43A 0.9800
C43 H43B 0.9800
C43 H43C 0.9800
C44 C46 1.527(3)
C44 C45 1.528(3)
C44 H44 1.0000
C45 H45A 0.9800
C45 H45B 0.9800
C45 H45C 0.9800
C46 H46A 0.9800
C46 H46B 0.9800
C46 H46C 0.9800
N2 C24 1.402(2)
N2 C27B 1.500(14)
N2 C27A 1.519(4)
C24 C25B 1.530(12)
C24 C25A 1.557(4)
C27A C40A 1.532(5)
C27A C26A 1.534(5)
C27A C39A 1.539(5)
C40A H40A 0.9800
C40A H40B 0.9800
C40A H40C 0.9800
C39A H39A 0.9800
C39A H39B 0.9800
C39A H39C 0.9800
C26A C25A 1.537(4)
C26A H26A 0.9900
C26A H26B 0.9900
C25A C34A 1.535(4)
C25A C38A 1.560(4)
C34A C35A 1.524(4)
C34A H34A 0.9900
C34A H34B 0.9900
C35A C36A 1.524(5)
C35A H35A 0.9900
C35A H35B 0.9900
C36A C37A 1.520(5)
C36A H36A 0.9900
C36A H36B 0.9900
C37A C38A 1.539(4)
C37A H37A 0.9900
C37A H37B 0.9900
C38A H38A 0.9900
C38A H38B 0.9900
C25B C34B 1.530(12)
C25B C26B 1.533(13)
C25B C38B 1.553(11)
C34B C35B 1.526(13)
C34B H34C 0.9900
C34B H34D 0.9900
C35B C36B 1.526(14)
C35B H35C 0.9900
C35B H35D 0.9900
C36B C37B 1.520(13)
C36B H36C 0.9900
C36B H36D 0.9900
C37B C38B 1.514(11)
C37B H37C 0.9900
C37B H37D 0.9900
C38B H38C 0.9900
C38B H38D 0.9900
C27B C26B 1.511(14)
C27B C40B 1.514(13)
C27B C39B 1.519(12)
C40B H40F 0.9800
C40B H40D 0.9800
C40B H40E 0.9800
C39B H39F 0.9800
C39B H39D 0.9800
C39B H39E 0.9800
C26B H26C 0.9900
C26B H26D 0.9900
C47A C48A 1.353(10)
C47A H47A 0.9800
C47A H47B 0.9800
C47A H47C 0.9800
C48A C49A 1.344(10)
C48A H48A 0.9900
C48A H48B 0.9900
C49A C50A 1.374(7)
C49A H49A 0.9900
C49A H49B 0.9900
C50A C51A 1.353(9)
C50A H50A 0.9900
C50A H50B 0.9900
C51A C52A 1.406(10)
C51A H51A 0.9900
C51A H51B 0.9900
C52A H52A 0.9800
C52A H52B 0.9800
C52A H52C 0.9800

loop_
_geom_torsion_atom_site_label_1
_geom_torsion_atom_site_label_2
_geom_torsion_atom_site_label_3
_geom_torsion_atom_site_label_4
_geom_torsion
C5 N1 C1 C2 -148.84(17)
C4 N1 C1 C2 8.0(2)
C5 N1 C1 Si1 47.7(3)
C4 N1 C1 Si1 -155.40(15)
C24 Si1 C1 N1 106.77(18)
Cl2 Si1 C1 N1 -17.22(19)
Cl1 Si1 C1 N1 -130.29(16)
C24 Si1 C1 C2 -54.41(19)
Cl2 Si1 C1 C2 -178.40(14)
Cl1 Si1 C1 C2 68.53(17)
N1 C1 C2 C15 129.05(17)
Si1 C1 C2 C15 -67.0(2)
N1 C1 C2 C3 11.0(2)
Si1 C1 C2 C3 174.93(14)
N1 C1 C2 C11 -110.28(18)
Si1 C1 C2 C11 53.7(2)
C15 C2 C3 C4 -144.53(17)
C11 C2 C3 C4 96.31(19)
C1 C2 C3 C4 -25.6(2)
C1 N1 C4 C17 -142.18(17)
C5 N1 C4 C17 15.1(2)
C1 N1 C4 C3 -23.5(2)
C5 N1 C4 C3 133.82(18)
C1 N1 C4 C16 95.08(19)
C5 N1 C4 C16 -107.6(2)
C2 C3 C4 N1 29.7(2)
C2 C3 C4 C17 148.89(17)
C2 C3 C4 C16 -88.9(2)
C1 N1 C5 C10 60.4(3)
C4 N1 C5 C10 -94.5(2)
C1 N1 C5 C6 -119.9(2)
C4 N1 C5 C6 85.3(2)
C10 C5 C6 C7 -3.0(3)
N1 C5 C6 C7 177.27(17)
C10 C5 C6 C18 178.17(18)
N1 C5 C6 C18 -1.6(3)
C5 C6 C7 C8 -1.0(3)
C18 C6 C7 C8 177.9(2)
C6 C7 C8 C9 3.5(3)
C7 C8 C9 C10 -1.9(3)
C8 C9 C10 C5 -2.0(3)
C8 C9 C10 C21 176.79(19)
C6 C5 C10 C9 4.4(3)
N1 C5 C10 C9 -175.82(17)
C6 C5 C10 C21 -174.25(18)
N1 C5 C10 C21 5.5(3)
C15 C2 C11 C12 -55.8(2)
C3 C2 C11 C12 65.5(2)
C1 C2 C11 C12 -179.31(16)
C2 C11 C12 C13 54.5(2)
C11 C12 C13 C14 -51.8(2)
C12 C13 C14 C15 54.2(2)
C13 C14 C15 C2 -59.0(2)
C3 C2 C15 C14 -65.0(2)
C11 C2 C15 C14 57.6(2)
C1 C2 C15 C14 -177.82(16)
C7 C6 C18 C20 -50.8(3)
C5 C6 C18 C20 128.1(2)
C7 C6 C18 C19 71.6(2)
C5 C6 C18 C19 -109.6(2)
C9 C10 C21 C22 62.6(2)
C5 C10 C21 C22 -118.7(2)
C9 C10 C21 C23 -60.1(2)
C5 C10 C21 C23 118.6(2)
C33 C28 C29 C30 5.2(3)
N2 C28 C29 C30 -170.70(19)
C33 C28 C29 C41 -169.56(19)
N2 C28 C29 C41 14.6(3)
C28 C29 C30 C31 -2.3(3)
C41 C29 C30 C31 172.9(2)
C29 C30 C31 C32 -1.5(4)
C30 C31 C32 C33 2.4(4)
C31 C32 C33 C28 0.5(3)
C31 C32 C33 C44 -178.2(2)
C29 C28 C33 C32 -4.3(3)
N2 C28 C33 C32 171.59(19)
C29 C28 C33 C44 174.27(19)
N2 C28 C33 C44 -9.8(3)
C30 C29 C41 C43 -57.8(2)
C28 C29 C41 C43 117.1(2)
C30 C29 C41 C42 63.0(3)
C28 C29 C41 C42 -122.1(2)
C32 C33 C44 C46 67.3(2)
C28 C33 C44 C46 -111.3(2)
C32 C33 C44 C45 -56.2(3)
C28 C33 C44 C45 125.2(2)
C29 C28 N2 C24 -127.2(2)
C33 C28 N2 C24 56.9(3)
C29 C28 N2 C27B 86.1(7)
C33 C28 N2 C27B -89.8(7)
C29 C28 N2 C27A 80.3(3)
C33 C28 N2 C27A -95.5(3)
C28 N2 C24 C25B -132.9(6)
C27B N2 C24 C25B 15.5(8)
C27A N2 C24 C25B 21.1(6)
C28 N2 C24 C25A -146.3(2)
C27B N2 C24 C25A 2.1(6)
C27A N2 C24 C25A 7.7(3)
C28 N2 C24 Si1 56.0(3)
C27B N2 C24 Si1 -155.6(6)
C27A N2 C24 Si1 -150.0(2)
C1 Si1 C24 N2 95.65(19)
Cl2 Si1 C24 N2 -138.99(16)
Cl1 Si1 C24 N2 -27.61(19)
C1 Si1 C24 C25B -74.5(6)
Cl2 Si1 C24 C25B 50.9(6)
Cl1 Si1 C24 C25B 162.3(6)
C1 Si1 C24 C25A -58.9(2)
Cl2 Si1 C24 C25A 66.4(2)
Cl1 Si1 C24 C25A 177.80(18)
C24 N2 C27A C40A 128.1(3)
C28 N2 C27A C40A -76.1(4)
C27B N2 C27A C40A -152(7)
C24 N2 C27A C26A 10.4(3)
C28 N2 C27A C26A 166.2(2)
C27B N2 C27A C26A 90(7)
C24 N2 C27A C39A -110.3(3)
C28 N2 C27A C39A 45.5(4)
C27B N2 C27A C39A -30(7)
N2 C27A C26A C25A -24.5(3)
C40A C27A C26A C25A -146.8(3)
C39A C27A C26A C25A 96.0(3)
C27A C26A C25A C34A 150.2(3)
C27A C26A C25A C24 28.6(3)
C27A C26A C25A C38A -90.9(3)
N2 C24 C25A C34A -142.6(3)
C25B C24 C25A C34A 111(3)
Si1 C24 C25A C34A 15.7(3)
N2 C24 C25A C26A -22.4(3)
C25B C24 C25A C26A -129(3)
Si1 C24 C25A C26A 135.9(2)
N2 C24 C25A C38A 97.7(3)
C25B C24 C25A C38A -9(3)
Si1 C24 C25A C38A -104.0(3)
C26A C25A C34A C35A 66.0(4)
C24 C25A C34A C35A -179.2(3)
C38A C25A C34A C35A -56.5(4)
C25A C34A C35A C36A 57.0(4)
C34A C35A C36A C37A -53.4(5)
C35A C36A C37A C38A 53.5(5)
C36A C37A C38A C25A -57.2(4)
C34A C25A C38A C37A 56.7(4)
C26A C25A C38A C37A -65.3(3)
C24 C25A C38A C37A -179.3(2)
N2 C24 C25B C34B -117.9(9)
C25A C24 C25B C34B -40(2)
Si1 C24 C25B C34B 53.4(11)
N2 C24 C25B C26B 2.0(8)
C25A C24 C25B C26B 80(3)
Si1 C24 C25B C26B 173.3(5)
N2 C24 C25B C38B 122.4(9)
C25A C24 C25B C38B -160(3)
Si1 C24 C25B C38B -66.3(11)
C24 C25B C34B C35B 174.4(11)
C26B C25B C34B C35B 64.7(14)
C38B C25B C34B C35B -59.0(15)
C25B C34B C35B C36B 53.0(17)
C34B C35B C36B C37B -48(2)
C35B C36B C37B C38B 53.5(19)
C36B C37B C38B C25B -62.2(14)
C24 C25B C38B C37B -175.9(9)
C34B C25B C38B C37B 62.8(12)
C26B C25B C38B C37B -62.6(11)
C24 N2 C27B C26B -25.4(9)
C28 N2 C27B C26B 125.7(7)
C27A N2 C27B C26B -127(8)
C24 N2 C27B C40B 94.0(9)
C28 N2 C27B C40B -114.9(8)
C27A N2 C27B C40B -8(7)
C24 N2 C27B C39B -144.7(8)
C28 N2 C27B C39B 6.4(12)
C27A N2 C27B C39B 113(8)
N2 C27B C26B C25B 27.3(12)
C40B C27B C26B C25B -84.1(12)
C39B C27B C26B C25B 144.3(10)
C24 C25B C26B C27B -19.0(11)
C34B C25B C26B C27B 96.4(13)
C38B C25B C26B C27B -143.2(10)
C47A C48A C49A C50A 177.5(14)
C48A C49A C50A C51A 174.8(18)
C49A C50A C51A C52A -177.9(12)
